data_7048469
loop_
_publ_author_name
'Sun, Nana'
'Wang, Hailong'
'Liu, Tao'
'Qi, Dongdong'
'Jiang, Jianzhuang'

_publ_section_title
;
 Magnetic investigations over reversibly switched chiral
 (phthalocyaninato)(porphyrinato) dysprosium double-decker compounds.
;
_journal_issue 5
_journal_name_full 'Dalton transactions (Cambridge, England : 2003)'
_journal_page_first 1586
_journal_page_last 1590
_journal_paper_doi 10.1039/c8dt04008g
_journal_volume 48
_journal_year 2019
_chemical_formula_sum 'C182 H64 Cl6 Dy N12 O4'
_chemical_formula_weight 2857.65
_space_group_crystal_system orthorhombic
_space_group_IT_number 18
_space_group_name_Hall 'P 2 2ab'
_space_group_name_H-M_alt 'P 21 21 2'
_symmetry_space_group_name_Hall 'P 2 2ab'
_symmetry_space_group_name_H-M 'P 21 21 2'
_atom_sites_solution_hydrogens geom
_audit_creation_method SHELXL-2014/7
_audit_update_record
;
2018-08-15 deposited with the CCDC.
2019-01-03 downloaded from the CCDC.
;
_cell_angle_alpha 90
_cell_angle_beta 90
_cell_angle_gamma 90
_cell_formula_units_Z 2
_cell_length_a 20.0850(7)
_cell_length_b 23.243(6)
_cell_length_c 15.2100(10)
_cell_measurement_reflns_used 7155
_cell_measurement_temperature 150
_cell_measurement_theta_max 27.8427
_cell_measurement_theta_min 2.9446
_cell_volume 7100.6(19)
_computing_structure_refinement 'SHELXL-2014/7 (Sheldrick, 2014)'
_diffrn_ambient_temperature 150
_diffrn_measured_fraction_theta_full 0.993
_diffrn_measured_fraction_theta_max 0.993
_diffrn_measurement_device_type 'Xcalibur, Eos, Gemini'
_diffrn_radiation_type MoK\a
_diffrn_radiation_wavelength 0.71069
_diffrn_reflns_av_R_equivalents 0.0485
_diffrn_reflns_av_unetI/netI 0.0896
_diffrn_reflns_Laue_measured_fraction_full 0.993
_diffrn_reflns_Laue_measured_fraction_max 0.993
_diffrn_reflns_limit_h_max 23
_diffrn_reflns_limit_h_min -23
_diffrn_reflns_limit_k_max 27
_diffrn_reflns_limit_k_min -26
_diffrn_reflns_limit_l_max 18
_diffrn_reflns_limit_l_min -18
_diffrn_reflns_number 25196
_diffrn_reflns_point_group_measured_fraction_full 0.995
_diffrn_reflns_point_group_measured_fraction_max 0.995
_diffrn_reflns_theta_full 24.999
_diffrn_reflns_theta_max 24.999
_diffrn_reflns_theta_min 2.997
_exptl_absorpt_coefficient_mu 0.703
_exptl_crystal_colour green
_exptl_crystal_density_diffrn 1.337
_exptl_crystal_description block
_exptl_crystal_F_000 2880
_refine_diff_density_max 2.654
_refine_diff_density_min -0.776
_refine_diff_density_rms 0.217
_refine_ls_abs_structure_details
;
 Flack x determined using 3443 quotients [(I+)-(I-)]/[(I+)+(I-)]
 (Parsons, Flack and Wagner, Acta Cryst. B69 (2013) 249-259).
;
_refine_ls_abs_structure_Flack -0.003(7)
_refine_ls_extinction_method none
_refine_ls_goodness_of_fit_ref 1.082
_refine_ls_hydrogen_treatment constr
_refine_ls_matrix_type full
_refine_ls_number_parameters 937
_refine_ls_number_reflns 12438
_refine_ls_number_restraints 752
_refine_ls_restrained_S_all 1.100
_refine_ls_R_factor_all 0.1200
_refine_ls_R_factor_gt 0.0979
_refine_ls_shift/su_max 0.000
_refine_ls_shift/su_mean 0.000
_refine_ls_structure_factor_coef Fsqd
_refine_ls_weighting_details 'w=1/[\s^2^(Fo^2^)+(0.2000P)^2^] where P=(Fo^2^+2Fc^2^)/3'
_refine_ls_weighting_scheme calc
_refine_ls_wR_factor_gt 0.2609
_refine_ls_wR_factor_ref 0.2796
_reflns_Friedel_coverage 0.826
_reflns_Friedel_fraction_full 0.998
_reflns_Friedel_fraction_max 0.998
_reflns_number_gt 9833
_reflns_number_total 12438
_reflns_threshold_expression 'I > 2\s(I)'
_cod_data_source_file c8dt04008g2.cif
_cod_data_source_block shelx
_cod_depositor_comments 'Adding full bibliography for 7048469--7048471.cif.'
_cod_database_code 7048469
_shelx_shelxl_version_number 2014/7
_shelx_space_group_comment
;
The symmetry employed for this shelxl refinement is uniquely defined
by the following loop, which should always be used as a source of
symmetry information in preference to the above space-group names.
They are only intended as comments.
;

loop_
_space_group_symop_operation_xyz
'x, y, z'
'-x, -y, z'
'x+1/2, -y+1/2, -z'
'-x+1/2, y+1/2, -z'

loop_
_atom_site_label
_atom_site_type_symbol
_atom_site_fract_x
_atom_site_fract_y
_atom_site_fract_z
_atom_site_U_iso_or_equiv
_atom_site_adp_type
_atom_site_occupancy
_atom_site_site_symmetry_order
_atom_site_calc_flag
_atom_site_refinement_flags_posn
_atom_site_refinement_flags_adp
_atom_site_refinement_flags_occupancy
_atom_site_disorder_assembly
_atom_site_disorder_group
C1 C 0.1516(7) -0.0123(6) 0.2530(9) 0.030(4) Uani 1 1 d . U . . .
C2 C 0.2099(7) 0.0188(6) 0.2249(10) 0.033(3) Uani 1 1 d . U . . .
H2 H 0.2515 0.0035 0.2117 0.039 Uiso 1 1 calc R U . . .
C3 C 0.1916(8) 0.0752(7) 0.2217(10) 0.030(3) Uani 1 1 d . U . . .
H3 H 0.2181 0.1059 0.2041 0.037 Uiso 1 1 calc R U . . .
C4 C 0.1242(7) 0.0784(7) 0.2504(10) 0.024(3) Uani 1 1 d . U . . .
C5 C 0.0851(8) 0.1290(6) 0.2522(10) 0.023(3) Uani 1 1 d . U . . .
C6 C 0.0146(7) 0.1321(6) 0.2593(9) 0.029(4) Uani 1 1 d . U . . .
C7 C -0.0231(7) 0.1838(7) 0.2608(11) 0.035(4) Uani 1 1 d . U . . .
H7 H -0.0062 0.2210 0.2617 0.042 Uiso 1 1 calc R U . . .
C8 C -0.0887(8) 0.1685(7) 0.2607(11) 0.037(4) Uani 1 1 d . U . . .
H8 H -0.1250 0.1933 0.2611 0.044 Uiso 1 1 calc R U . . .
C9 C -0.0912(8) 0.1076(7) 0.2598(11) 0.029(4) Uani 1 1 d . U . . .
C10 C 0.1500(9) -0.0744(7) 0.2530(11) 0.030(4) Uani 1 1 d . U . . .
C11 C 0.1210(8) 0.1834(7) 0.2352(11) 0.037(4) Uani 1 1 d . U . . .
C12 C 0.1750(8) 0.2005(7) 0.2833(12) 0.039(4) Uani 1 1 d . U . . .
H12 H 0.1898 0.1764 0.3280 0.046 Uiso 1 1 calc R U . . .
C13 C 0.2089(11) 0.2517(10) 0.2694(15) 0.066(6) Uani 1 1 d . U . . .
H13 H 0.2433 0.2634 0.3062 0.080 Uiso 1 1 calc R U . . .
C14 C 0.1878(12) 0.2866(9) 0.1936(17) 0.071(6) Uani 1 1 d . U . . .
C15 C 0.1333(11) 0.2707(10) 0.1506(17) 0.068(6) Uani 1 1 d . U . . .
H15 H 0.1155 0.2954 0.1087 0.082 Uiso 1 1 calc R U . . .
C16 C 0.1022(9) 0.2187(7) 0.1657(12) 0.044(4) Uani 1 1 d . U . . .
H16 H 0.0679 0.2071 0.1287 0.053 Uiso 1 1 calc R U . . .
C17 C 0.2122(8) -0.1057(7) 0.2380(10) 0.033(3) Uani 1 1 d . U . . .
C18 C 0.2207(10) -0.1370(8) 0.1618(13) 0.052(5) Uani 1 1 d . U . . .
H18 H 0.1851 -0.1388 0.1228 0.063 Uiso 1 1 calc R U . . .
C19 C 0.2780(13) -0.1659(12) 0.1392(18) 0.085(7) Uani 1 1 d . U . . .
H19 H 0.2847 -0.1821 0.0840 0.101 Uiso 1 1 calc R U . . .
C20 C 0.3287(10) -0.1689(9) 0.2113(17) 0.065(6) Uani 1 1 d . U . . .
C21 C 0.3190(10) -0.1434(9) 0.2828(15) 0.057(5) Uani 1 1 d . U . . .
H21 H 0.3507 -0.1461 0.3271 0.068 Uiso 1 1 calc R U . . .
C22 C 0.2610(10) -0.1107(9) 0.2975(14) 0.056(5) Uani 1 1 d . U . . .
H22 H 0.2564 -0.0917 0.3509 0.068 Uiso 1 1 calc R U . . .
C23 C -0.0072(10) 0.1276(5) 0.4601(8) 0.028(3) Uani 1 1 d . U . . .
C24 C 0.0314(7) 0.1790(6) 0.4794(9) 0.026(3) Uani 1 1 d . U . . .
C25 C 0.0144(9) 0.2360(7) 0.4915(11) 0.045(4) Uani 1 1 d . U . . .
H25 H -0.0294 0.2485 0.4860 0.054 Uiso 1 1 calc R U . . .
C26 C 0.0655(9) 0.2737(7) 0.5124(14) 0.051(5) Uani 1 1 d . U . . .
H26 H 0.0553 0.3122 0.5221 0.062 Uiso 1 1 calc R U . . .
C27 C 0.1326(10) 0.2558(9) 0.5193(14) 0.056(5) Uani 1 1 d . U . . .
H27 H 0.1663 0.2818 0.5323 0.067 Uiso 1 1 calc R U . . .
C28 C 0.1466(8) 0.1972(7) 0.5059(11) 0.038(4) Uani 1 1 d . U . . .
C29 C 0.0970(8) 0.1600(6) 0.4836(9) 0.026(3) Uani 1 1 d . U . . .
C30 C 0.0961(8) 0.0976(7) 0.4631(10) 0.025(4) Uani 1 1 d . U . . .
C31 C 0.1476(6) 0.0073(7) 0.4679(8) 0.024(3) Uani 1 1 d . U . . .
C32 C 0.2046(7) -0.0263(6) 0.5008(9) 0.026(3) Uani 1 1 d . U . . .
C33 C 0.2664(8) -0.0142(7) 0.5312(10) 0.037(4) Uani 1 1 d . U . . .
C34 C 0.3048(9) -0.0609(8) 0.5688(14) 0.048(5) Uani 1 1 d . U . . .
H34 H 0.3458 -0.0535 0.5947 0.058 Uiso 1 1 calc R U . . .
C35 C 0.2809(8) -0.1156(7) 0.5663(12) 0.041(4) Uani 1 1 d . U . . .
H35 H 0.3079 -0.1451 0.5870 0.049 Uiso 1 1 calc R U . . .
C36 C 0.2185(7) -0.1295(7) 0.5346(10) 0.036(4) Uani 1 1 d . U . . .
H36 H 0.2021 -0.1669 0.5356 0.043 Uiso 1 1 calc R U . . .
C37 C 0.1827(8) -0.0848(6) 0.5018(10) 0.031(3) Uani 1 1 d . U . . .
C38 C 0.1132(8) -0.0821(7) 0.4691(10) 0.026(4) Uani 1 1 d . U . . .
C39 C 0.2535(8) 0.1789(6) 0.5771(10) 0.035(4) Uani 1 1 d . U . . .
C40 C 0.2307(10) 0.1988(7) 0.6611(11) 0.046(4) Uani 1 1 d . U . . .
H40 H 0.1873 0.2114 0.6706 0.055 Uiso 1 1 calc R U . . .
C41 C 0.2783(12) 0.1978(9) 0.7271(15) 0.064(5) Uani 1 1 d . U . . .
H41 H 0.2665 0.2126 0.7817 0.077 Uiso 1 1 calc R U . . .
C42 C 0.3417(10) 0.1766(8) 0.7176(11) 0.046(4) Uani 1 1 d . U . . .
C43 C 0.3880(12) 0.1796(10) 0.7882(15) 0.068(6) Uani 1 1 d . U . . .
H43 H 0.3754 0.1934 0.8432 0.082 Uiso 1 1 calc R U . . .
C44 C 0.4561(12) 0.1604(10) 0.7715(14) 0.067(6) Uani 1 1 d . U . . .
H44 H 0.4880 0.1636 0.8154 0.080 Uiso 1 1 calc R U . . .
C45 C 0.4726(11) 0.1385(10) 0.6941(16) 0.070(6) Uani 1 1 d . U . . .
H45 H 0.5155 0.1243 0.6860 0.083 Uiso 1 1 calc R U . . .
C46 C 0.4262(9) 0.1362(8) 0.6223(13) 0.052(5) Uani 1 1 d . U . . .
H46 H 0.4393 0.1211 0.5684 0.062 Uiso 1 1 calc R U . . .
C47 C 0.3610(8) 0.1565(7) 0.6336(12) 0.045(4) Uani 1 1 d . U . . .
C48 C 0.3138(8) 0.1542(6) 0.5622(11) 0.037(4) Uani 1 1 d . U . . .
C49 C 0.3294(7) 0.1280(6) 0.4802(10) 0.029(3) Uani 1 1 d . U . . .
C50 C 0.3162(7) 0.0689(6) 0.4676(10) 0.030(3) Uani 1 1 d . U . . .
C51 C 0.3309(7) 0.0417(7) 0.3862(10) 0.034(3) Uani 1 1 d . U . . .
H51 H 0.3228 0.0025 0.3794 0.040 Uiso 1 1 calc R U . . .
C52 C 0.3552(8) 0.0709(8) 0.3218(12) 0.044(4) Uani 1 1 d . U . . .
H52 H 0.3659 0.0517 0.2700 0.052 Uiso 1 1 calc R U . . .
C53 C 0.3665(8) 0.1315(7) 0.3264(11) 0.038(4) Uani 1 1 d . U . . .
C54 C 0.3929(9) 0.1653(9) 0.2567(13) 0.051(5) Uani 1 1 d . U . . .
H54 H 0.4020 0.1477 0.2031 0.061 Uiso 1 1 calc R U . . .
C55 C 0.4045(10) 0.2201(9) 0.2657(14) 0.054(5) Uani 1 1 d . U . . .
H55 H 0.4224 0.2406 0.2188 0.065 Uiso 1 1 calc R U . . .
C56 C 0.3907(9) 0.2487(8) 0.3444(13) 0.052(5) Uani 1 1 d . U . . .
H56 H 0.3986 0.2880 0.3492 0.063 Uiso 1 1 calc R U . . .
C57 C 0.3658(8) 0.2190(7) 0.4140(12) 0.039(4) Uani 1 1 d . U . . .
H57 H 0.3566 0.2382 0.4663 0.046 Uiso 1 1 calc R U . . .
C58 C 0.3537(7) 0.1594(7) 0.4076(11) 0.035(4) Uani 1 1 d . U . . .
C59 C 0.8856(9) 0.1008(9) 0.7785(13) 0.084(7) Uani 1 1 d D U . . .
C60 C 0.9214(11) 0.0899(9) 0.6995(13) 0.112(10) Uani 1 1 d D U . . .
C61 C 0.9890(8) 0.1073(12) 0.6957(14) 0.142(12) Uani 1 1 d D U . . .
C62 C 1.0165(8) 0.1409(9) 0.7655(14) 0.097(9) Uani 1 1 d D U . . .
C63 C 0.9820(9) 0.1498(10) 0.8452(11) 0.100(9) Uani 1 1 d D U . . .
C64 C 0.9139(9) 0.1316(10) 0.8495(11) 0.088(8) Uani 1 1 d D U . . .
C65 C 1.0130(9) 0.1409(10) 0.9301(14) 0.111(9) Uani 1 1 d D U . . .
C66 C 0.9616(9) 0.1202(9) 0.9868(12) 0.124(11) Uani 1 1 d D U . . .
C67 C 0.9007(9) 0.1123(9) 0.9373(12) 0.096(8) Uani 1 1 d D U . . .
C68 C 0.8435(13) 0.0508(11) 0.7965(17) 0.104(9) Uani 1 1 d D U . . .
C69 C 0.8547(12) 0.0101(10) 0.7262(13) 0.132(11) Uani 1 1 d D U . . .
C70 C 0.9072(10) 0.0316(9) 0.6724(12) 0.095(8) Uani 1 1 d D U . . .
C71 C 1.0404(10) 0.0701(8) 0.6618(9) 0.072(6) Uani 1 1 d D U . . .
C72 C 1.0991(9) 0.0785(10) 0.7158(10) 0.101(9) Uani 1 1 d D U . . .
C73 C 1.0848(9) 0.1247(8) 0.7765(14) 0.073(7) Uani 1 1 d D U . . .
C74 C 1.1164(11) 0.1125(8) 0.8607(12) 0.077(7) Uani 1 1 d D U . . .
C75 C 1.0802(13) 0.1195(11) 0.939(2) 0.117(11) Uani 1 1 d D U . . .
C76 C 0.8583(11) 0.0682(12) 0.9493(16) 0.095(8) Uani 1 1 d D U . . .
C77 C 0.8324(14) 0.0433(14) 0.877(2) 0.093(8) Uani 1 1 d . U . . .
C78 C 1.0938(9) 0.0842(9) 1.0105(12) 0.080(7) Uani 1 1 d D U . . .
C79 C 1.0414(12) 0.0662(11) 1.0670(15) 0.097(9) Uani 1 1 d D U . . .
C80 C 0.9636(14) -0.0106(11) 1.0898(13) 0.080(7) Uani 1 1 d . U . . .
C81 C 1.1540(12) 0.0469(11) 0.7542(13) 0.144(14) Uani 1 1 d D U . . .
C82 C 1.1592(11) 0.0642(10) 0.8468(13) 0.100(9) Uani 1 1 d D U . . .
C83 C 0.8723(13) 0.0257(12) 1.0138(19) 0.165(18) Uani 1 1 d D U . . .
C84 C 0.9598(12) -0.0023(13) 0.6377(12) 0.121(10) Uani 1 1 d D U . . .
C85 C 0.9764(10) 0.0783(10) 1.0512(13) 0.115(11) Uani 1 1 d D U . . .
C86 C 0.9306(12) 0.0312(10) 1.0650(16) 0.106(9) Uani 1 1 d D U . . .
C87 C 1.138(2) 0.0368(15) 1.0020(19) 0.164(18) Uani 1 1 d D U . . .
C88 C 1.1701(19) 0.0270(13) 0.9199(18) 0.160(17) Uani 1 1 d D U . . .
N1 N -0.0271(6) 0.0842(5) 0.2666(8) 0.029(3) Uani 1 1 d . U . . .
N2 N 0.1000(5) 0.0239(5) 0.2688(7) 0.020(2) Uani 1 1 d . U . . .
N3 N 0.0949(5) -0.0268(5) 0.4457(8) 0.026(2) Uani 1 1 d . U . . .
N4 N 0.1504(7) 0.0649(5) 0.4724(8) 0.029(3) Uani 1 1 d . U . . .
N5 N 0.0309(5) 0.0811(4) 0.4494(7) 0.019(2) Uani 1 1 d . U . . .
N6 N -0.0746(6) 0.1296(5) 0.4691(8) 0.025(3) Uani 1 1 d . U . . .
O1 O 0.2124(5) 0.1783(5) 0.5033(8) 0.039(3) Uani 1 1 d . U . . .
O2 O 0.2926(5) 0.0400(5) 0.5398(7) 0.033(2) Uani 1 1 d . U . . .
Cl2 Cl 0.4004(3) -0.2094(3) 0.1870(6) 0.100(3) Uani 1 1 d . U . . .
Cl1 Cl 0.2287(5) 0.3493(3) 0.1783(8) 0.133(3) Uani 1 1 d . U . . .
Dy1 Dy 0.0000 0.0000 0.35253(5) 0.0229(3) Uani 1 2 d S TU P . .
Cl3 Cl 0.4680(9) 0.9312(10) 0.4224(17) 0.129(6) Uani 0.59(3) 1 d D U P A 1
C97 C 0.4870(3) 0.9720(3) 0.3318(16) 0.062(7) Uani 0.59(3) 1 d D U P A 1
C98 C 0.4749(7) 0.9460(8) 0.2497(16) 0.059(7) Uani 0.59(3) 1 d D U P A 1
H98 H 0.4576 0.9089 0.2491 0.071 Uiso 0.59(3) 1 calc R U P A 1
C99 C 0.4871(4) 0.9722(3) 0.1700(18) 0.19(3) Uani 0.59(3) 1 d D U P A 1
H99 H 0.4782 0.9533 0.1175 0.229 Uiso 0.59(3) 1 calc R U P A 1
Cl4 Cl 0.4763(12) 0.9497(15) 0.472(2) 0.129(6) Uani 0.41(3) 1 d D U P A 2
C94 C 0.4870(6) 0.9723(3) 0.368(2) 0.062(7) Uani 0.41(3) 1 d D U P A 2
C95 C 0.4735(13) 0.9436(9) 0.290(2) 0.059(7) Uani 0.41(3) 1 d D U P A 2
H95 H 0.4561 0.9065 0.2905 0.071 Uiso 0.41(3) 1 calc R U P A 2
C96 C 0.4869(7) 0.9722(4) 0.211(2) 0.19(3) Uani 0.41(3) 1 d D U P A 2
H96 H 0.4784 0.9539 0.1582 0.229 Uiso 0.41(3) 1 calc R U P A 2

loop_
_atom_site_aniso_label
_atom_site_aniso_U_11
_atom_site_aniso_U_22
_atom_site_aniso_U_33
_atom_site_aniso_U_23
_atom_site_aniso_U_13
_atom_site_aniso_U_12
C1 0.027(6) 0.038(9) 0.024(6) -0.011(6) 0.006(5) 0.001(6)
C2 0.026(6) 0.034(7) 0.038(7) 0.002(6) 0.001(6) -0.004(5)
C3 0.030(7) 0.035(8) 0.026(7) -0.004(6) -0.004(6) -0.001(6)
C4 0.020(7) 0.029(7) 0.022(7) 0.000(6) -0.002(6) -0.014(6)
C5 0.028(7) 0.015(7) 0.025(7) -0.006(6) -0.002(6) 0.001(6)
C6 0.038(9) 0.025(6) 0.024(6) 0.004(5) 0.001(5) -0.006(5)
C7 0.035(7) 0.026(7) 0.044(8) -0.001(6) 0.001(6) 0.001(5)
C8 0.034(7) 0.040(8) 0.036(8) 0.002(7) 0.001(6) 0.008(7)
C9 0.024(7) 0.026(7) 0.036(8) -0.006(7) -0.001(6) -0.001(6)
C10 0.030(8) 0.028(7) 0.034(8) 0.003(6) 0.004(7) 0.000(6)
C11 0.039(8) 0.042(8) 0.031(7) 0.003(7) 0.008(6) 0.000(7)
C12 0.037(8) 0.030(7) 0.049(8) -0.014(7) -0.005(7) -0.003(6)
C13 0.063(10) 0.069(10) 0.067(10) -0.013(9) 0.003(9) -0.017(9)
C14 0.068(10) 0.054(10) 0.089(12) -0.007(9) 0.005(10) -0.020(9)
C15 0.063(10) 0.060(10) 0.081(11) 0.012(9) 0.000(10) -0.008(8)
C16 0.046(8) 0.037(7) 0.049(9) 0.014(7) -0.008(7) -0.002(7)
C17 0.033(7) 0.034(7) 0.031(7) 0.012(6) 0.007(6) 0.007(6)
C18 0.056(9) 0.053(9) 0.048(9) -0.002(8) 0.002(8) 0.011(8)
C19 0.081(12) 0.100(13) 0.072(11) -0.022(10) 0.011(10) 0.009(10)
C20 0.053(9) 0.051(9) 0.089(12) 0.007(9) 0.011(9) 0.002(8)
C21 0.044(9) 0.065(10) 0.061(10) 0.018(9) 0.000(8) 0.007(8)
C22 0.048(9) 0.067(10) 0.055(9) 0.002(8) 0.001(8) 0.016(8)
C23 0.036(8) 0.023(6) 0.026(6) -0.001(5) 0.004(7) 0.003(7)
C24 0.029(6) 0.020(6) 0.029(7) -0.008(5) 0.000(6) -0.003(5)
C25 0.053(10) 0.034(7) 0.048(8) -0.007(6) 0.010(7) -0.001(7)
C26 0.052(9) 0.034(8) 0.068(10) -0.010(8) 0.003(8) 0.009(7)
C27 0.046(9) 0.053(9) 0.070(10) -0.026(8) -0.001(8) -0.010(7)
C28 0.036(7) 0.034(7) 0.044(8) 0.000(7) -0.002(7) 0.001(6)
C29 0.038(7) 0.019(6) 0.021(6) -0.007(5) 0.003(6) 0.000(6)
C30 0.027(7) 0.025(7) 0.022(7) -0.002(6) 0.009(6) -0.010(6)
C31 0.022(5) 0.025(8) 0.024(5) 0.004(6) 0.006(4) -0.004(6)
C32 0.030(7) 0.031(6) 0.018(6) -0.003(5) -0.008(5) 0.006(6)
C33 0.037(7) 0.041(9) 0.034(7) -0.004(6) 0.007(6) 0.004(6)
C34 0.037(8) 0.045(8) 0.063(10) 0.011(8) -0.002(8) 0.002(7)
C35 0.035(7) 0.036(8) 0.052(9) 0.017(7) -0.005(7) 0.003(6)
C36 0.028(7) 0.041(8) 0.040(8) 0.000(7) -0.002(6) 0.015(6)
C37 0.030(7) 0.030(7) 0.033(7) 0.004(6) -0.007(6) -0.004(6)
C38 0.029(7) 0.027(7) 0.023(7) 0.006(6) -0.003(6) 0.016(6)
C39 0.042(8) 0.029(7) 0.035(7) -0.003(6) 0.000(6) -0.009(6)
C40 0.062(9) 0.035(7) 0.041(8) -0.009(7) 0.006(8) 0.001(7)
C41 0.079(11) 0.058(10) 0.055(9) -0.017(8) -0.008(9) 0.002(9)
C42 0.062(9) 0.046(8) 0.031(8) -0.012(7) -0.006(7) -0.011(8)
C43 0.084(11) 0.063(10) 0.057(10) 0.006(9) -0.015(9) 0.012(9)
C44 0.074(11) 0.074(11) 0.051(9) -0.005(9) -0.019(9) -0.013(9)
C45 0.058(9) 0.072(11) 0.078(11) 0.014(9) -0.024(9) -0.016(9)
C46 0.046(8) 0.053(9) 0.057(9) 0.001(8) -0.009(7) -0.008(8)
C47 0.039(8) 0.040(8) 0.055(9) 0.004(7) -0.017(7) -0.011(7)
C48 0.046(8) 0.028(7) 0.036(7) 0.000(6) 0.003(7) -0.017(6)
C49 0.024(6) 0.031(7) 0.031(7) 0.002(6) -0.004(6) -0.004(5)
C50 0.028(7) 0.032(7) 0.031(7) -0.003(6) -0.009(6) 0.005(6)
C51 0.025(7) 0.037(7) 0.038(7) -0.003(6) 0.007(6) 0.000(6)
C52 0.031(7) 0.056(9) 0.044(8) -0.009(7) -0.001(7) -0.003(7)
C53 0.036(7) 0.044(8) 0.035(8) -0.004(7) 0.000(6) 0.001(6)
C54 0.048(9) 0.060(9) 0.043(9) 0.007(8) -0.003(7) -0.004(8)
C55 0.051(9) 0.058(9) 0.055(9) 0.005(8) -0.001(8) -0.013(8)
C56 0.052(9) 0.050(8) 0.054(9) 0.024(8) -0.003(8) -0.012(7)
C57 0.032(7) 0.036(8) 0.048(8) 0.002(7) -0.001(6) -0.009(6)
C58 0.024(7) 0.034(7) 0.047(8) -0.005(7) 0.001(6) -0.003(6)
C59 0.088(12) 0.088(12) 0.075(12) 0.010(10) -0.002(10) 0.035(11)
C60 0.122(15) 0.109(14) 0.106(15) 0.042(12) -0.003(12) 0.020(12)
C61 0.155(17) 0.143(16) 0.127(15) 0.050(12) -0.020(13) 0.002(13)
C62 0.109(15) 0.077(11) 0.106(13) 0.023(10) -0.020(11) 0.005(11)
C63 0.111(15) 0.071(11) 0.117(14) 0.006(11) -0.001(11) 0.017(10)
C64 0.088(12) 0.063(11) 0.114(14) 0.003(11) 0.014(11) 0.017(10)
C65 0.126(15) 0.080(12) 0.127(14) -0.021(11) -0.011(12) -0.017(12)
C66 0.140(16) 0.119(15) 0.113(15) -0.047(12) 0.026(12) 0.011(12)
C67 0.097(13) 0.091(13) 0.100(13) -0.030(11) 0.011(11) 0.043(11)
C68 0.091(13) 0.112(14) 0.108(14) -0.021(12) -0.026(12) 0.028(12)
C69 0.123(15) 0.142(17) 0.133(15) 0.021(13) -0.043(12) 0.018(13)
C70 0.121(14) 0.102(13) 0.063(11) 0.004(10) -0.047(11) 0.016(11)
C71 0.103(12) 0.083(11) 0.029(8) 0.022(8) 0.012(9) -0.013(10)
C72 0.098(13) 0.121(14) 0.084(13) 0.035(11) 0.024(11) -0.023(11)
C73 0.084(12) 0.053(10) 0.083(12) 0.010(10) 0.007(10) -0.013(9)
C74 0.076(11) 0.069(11) 0.087(12) -0.006(10) -0.001(10) -0.024(10)
C75 0.127(16) 0.104(15) 0.120(16) -0.001(12) 0.000(13) -0.015(12)
C76 0.087(13) 0.102(13) 0.096(13) -0.004(11) 0.018(11) 0.026(11)
C77 0.070(12) 0.097(13) 0.113(14) 0.020(12) 0.006(11) 0.021(11)
C78 0.090(12) 0.079(11) 0.070(11) -0.031(10) -0.035(10) -0.016(10)
C79 0.116(14) 0.096(13) 0.079(12) -0.031(11) -0.022(11) -0.013(11)
C80 0.124(13) 0.074(13) 0.041(8) 0.009(9) 0.012(9) -0.010(10)
C81 0.132(18) 0.141(18) 0.160(19) 0.010(13) 0.032(13) 0.001(13)
C82 0.084(12) 0.104(14) 0.112(14) 0.018(12) -0.011(12) -0.015(11)
C83 0.16(2) 0.17(2) 0.17(2) 0.000(13) 0.047(13) 0.004(13)
C84 0.144(15) 0.146(15) 0.073(11) -0.001(13) -0.030(10) -0.005(13)
C85 0.126(16) 0.120(15) 0.100(15) -0.037(12) 0.007(12) 0.011(12)
C86 0.116(14) 0.120(15) 0.084(13) -0.023(12) 0.027(12) 0.012(12)
C87 0.16(2) 0.17(2) 0.17(2) 0.004(13) -0.019(13) 0.003(13)
C88 0.14(2) 0.17(2) 0.17(2) -0.010(13) -0.019(13) -0.022(13)
N1 0.023(5) 0.025(6) 0.037(6) 0.003(5) 0.000(5) 0.005(5)
N2 0.019(5) 0.021(5) 0.020(5) -0.004(4) -0.001(4) 0.001(4)
N3 0.021(5) 0.022(5) 0.033(6) -0.007(5) 0.001(5) 0.004(4)
N4 0.027(6) 0.029(6) 0.030(6) 0.002(5) 0.003(5) 0.006(5)
N5 0.019(5) 0.017(5) 0.022(5) -0.001(4) -0.005(4) 0.002(4)
N6 0.032(6) 0.018(6) 0.025(6) -0.004(5) -0.001(5) -0.001(5)
O1 0.030(5) 0.042(6) 0.046(6) -0.009(5) -0.008(5) 0.000(5)
O2 0.043(6) 0.035(5) 0.021(5) 0.011(5) 0.002(5) -0.001(5)
Cl2 0.053(3) 0.075(4) 0.173(8) 0.004(4) 0.040(4) 0.034(3)
Cl1 0.124(6) 0.074(4) 0.202(9) 0.023(5) 0.006(6) -0.062(5)
Dy1 0.0235(4) 0.0196(4) 0.0255(4) 0.000 0.000 0.0010(5)
Cl3 0.093(7) 0.160(13) 0.133(14) 0.070(11) 0.007(10) 0.003(8)
C97 0.059(10) 0.061(9) 0.066(12) 0.000(8) 0.007(9) 0.005(7)
C98 0.059(9) 0.056(10) 0.062(12) -0.007(9) 0.005(9) 0.007(7)
C99 0.19(3) 0.20(3) 0.19(3) -0.004(10) 0.000(10) 0.005(10)
Cl4 0.093(7) 0.160(13) 0.133(14) 0.070(11) 0.007(10) 0.003(8)
C94 0.059(10) 0.061(9) 0.066(12) 0.000(8) 0.007(9) 0.005(7)
C95 0.059(9) 0.056(10) 0.062(12) -0.007(9) 0.005(9) 0.007(7)
C96 0.19(3) 0.20(3) 0.19(3) -0.004(10) 0.000(10) 0.005(10)

loop_
_atom_type_symbol
_atom_type_description
_atom_type_scat_dispersion_real
_atom_type_scat_dispersion_imag
_atom_type_scat_source
C C 0.0033 0.0016 'International Tables Vol C Tables 4.2.6.8 and 6.1.1.4'
H H 0.0000 0.0000 'International Tables Vol C Tables 4.2.6.8 and 6.1.1.4'
N N 0.0061 0.0033 'International Tables Vol C Tables 4.2.6.8 and 6.1.1.4'
O O 0.0106 0.0060 'International Tables Vol C Tables 4.2.6.8 and 6.1.1.4'
Cl Cl 0.1484 0.1585 'International Tables Vol C Tables 4.2.6.8 and 6.1.1.4'
Dy Dy -0.1892 4.4098 'International Tables Vol C Tables 4.2.6.8 and 6.1.1.4'

loop_
_geom_angle_atom_site_label_1
_geom_angle_atom_site_label_2
_geom_angle_atom_site_label_3
_geom_angle
_geom_angle_site_symmetry_1
_geom_angle_site_symmetry_3
N2 C1 C2 111.2(12) . .
N2 C1 C10 127.2(13) . .
C2 C1 C10 121.3(13) . .
C3 C2 C1 105.9(14) . .
C3 C2 H2 127.0 . .
C1 C2 H2 127.0 . .
C2 C3 C4 107.2(15) . .
C2 C3 H3 126.4 . .
C4 C3 H3 126.4 . .
N2 C4 C5 124.2(13) . .
N2 C4 C3 110.4(14) . .
C5 C4 C3 125.2(14) . .
C4 C5 C6 126.5(13) . .
C4 C5 C11 116.0(13) . .
C6 C5 C11 117.2(13) . .
N1 C6 C7 110.6(12) . .
N1 C6 C5 124.4(13) . .
C7 C6 C5 125.0(13) . .
C8 C7 C6 107.1(14) . .
C8 C7 H7 126.5 . .
C6 C7 H7 126.5 . .
C7 C8 C9 107.1(15) . .
C7 C8 H8 126.4 . .
C9 C8 H8 126.4 . .
N1 C9 C10 124.1(14) . 2
N1 C9 C8 110.8(14) . .
C10 C9 C8 125.1(15) 2 .
C9 C10 C1 124.3(15) 2 .
C9 C10 C17 116.9(14) 2 .
C1 C10 C17 118.6(14) . .
C12 C11 C16 116.8(16) . .
C12 C11 C5 122.9(15) . .
C16 C11 C5 120.3(15) . .
C11 C12 C13 123.9(18) . .
C11 C12 H12 118.0 . .
C13 C12 H12 118.0 . .
C12 C13 C14 116.8(19) . .
C12 C13 H13 121.6 . .
C14 C13 H13 121.6 . .
C15 C14 C13 118(2) . .
C15 C14 Cl1 125(2) . .
C13 C14 Cl1 116.4(18) . .
C14 C15 C16 122(2) . .
C14 C15 H15 118.8 . .
C16 C15 H15 118.8 . .
C15 C16 C11 121.4(18) . .
C15 C16 H16 119.3 . .
C11 C16 H16 119.3 . .
C22 C17 C18 115.6(16) . .
C22 C17 C10 124.2(16) . .
C18 C17 C10 119.9(16) . .
C19 C18 C17 125(2) . .
C19 C18 H18 117.6 . .
C17 C18 H18 117.6 . .
C18 C19 C20 114(2) . .
C18 C19 H19 122.9 . .
C20 C19 H19 122.9 . .
C21 C20 C19 120(2) . .
C21 C20 Cl2 124.2(19) . .
C19 C20 Cl2 115.3(18) . .
C20 C21 C22 121(2) . .
C20 C21 H21 119.3 . .
C22 C21 H21 119.3 . .
C17 C22 C21 123.1(19) . .
C17 C22 H22 118.5 . .
C21 C22 H22 118.5 . .
N5 C23 N6 127.5(13) . .
N5 C23 C24 112.6(15) . .
N6 C23 C24 118.9(12) . .
C25 C24 C29 122.2(14) . .
C25 C24 C23 133.1(15) . .
C29 C24 C23 104.7(13) . .
C24 C25 C26 117.0(16) . .
C24 C25 H25 121.5 . .
C26 C25 H25 121.5 . .
C25 C26 C27 122.3(16) . .
C25 C26 H26 118.8 . .
C27 C26 H26 118.8 . .
C28 C27 C26 117.8(17) . .
C28 C27 H27 121.1 . .
C26 C27 H27 121.1 . .
C29 C28 O1 119.1(13) . .
C29 C28 C27 120.4(15) . .
O1 C28 C27 119.9(15) . .
C28 C29 C24 120.1(13) . .
C28 C29 C30 133.0(14) . .
C24 C29 C30 106.9(13) . .
N4 C30 N5 129.2(14) . .
N4 C30 C29 121.6(14) . .
N5 C30 C29 108.2(13) . .
N4 C31 N3 128.5(13) . .
N4 C31 C32 118.7(13) . .
N3 C31 C32 112.3(13) . .
C33 C32 C37 118.5(14) . .
C33 C32 C31 135.9(14) . .
C37 C32 C31 105.6(12) . .
C32 C33 O2 125.1(14) . .
C32 C33 C34 117.8(15) . .
O2 C33 C34 116.6(14) . .
C35 C34 C33 120.1(17) . .
C35 C34 H34 119.9 . .
C33 C34 H34 119.9 . .
C34 C35 C36 123.3(16) . .
C34 C35 H35 118.4 . .
C36 C35 H35 118.4 . .
C37 C36 C35 115.5(15) . .
C37 C36 H36 122.2 . .
C35 C36 H36 122.2 . .
C36 C37 C32 124.6(14) . .
C36 C37 C38 130.9(14) . .
C32 C37 C38 104.2(13) . .
N6 C38 N3 127.4(14) 2 .
N6 C38 C37 120.4(13) 2 .
N3 C38 C37 112.1(14) . .
C48 C39 O1 112.9(14) . .
C48 C39 C40 124.7(16) . .
O1 C39 C40 122.1(15) . .
C41 C40 C39 114.7(18) . .
C41 C40 H40 122.6 . .
C39 C40 H40 122.6 . .
C42 C41 C40 124.7(19) . .
C42 C41 H41 117.6 . .
C40 C41 H41 117.6 . .
C41 C42 C47 117.9(17) . .
C41 C42 C43 120.6(18) . .
C47 C42 C43 121.2(19) . .
C42 C43 C44 118(2) . .
C42 C43 H43 121.2 . .
C44 C43 H43 121.2 . .
C45 C44 C43 121(2) . .
C45 C44 H44 119.7 . .
C43 C44 H44 119.7 . .
C44 C45 C46 122(2) . .
C44 C45 H45 119.1 . .
C46 C45 H45 119.1 . .
C47 C46 C45 120(2) . .
C47 C46 H46 120.0 . .
C45 C46 H46 120.0 . .
C46 C47 C42 118.6(16) . .
C46 C47 C48 120.6(17) . .
C42 C47 C48 120.7(16) . .
C39 C48 C49 121.5(15) . .
C39 C48 C47 116.4(15) . .
C49 C48 C47 122.0(15) . .
C58 C49 C50 117.5(14) . .
C58 C49 C48 122.8(13) . .
C50 C49 C48 119.6(13) . .
O2 C50 C49 115.6(13) . .
O2 C50 C51 123.4(13) . .
C49 C50 C51 120.9(14) . .
C52 C51 C50 120.4(15) . .
C52 C51 H51 119.8 . .
C50 C51 H51 119.8 . .
C51 C52 C53 122.9(16) . .
C51 C52 H52 118.6 . .
C53 C52 H52 118.6 . .
C58 C53 C54 117.7(16) . .
C58 C53 C52 117.6(15) . .
C54 C53 C52 124.6(16) . .
C55 C54 C53 121.9(19) . .
C55 C54 H54 119.0 . .
C53 C54 H54 119.0 . .
C54 C55 C56 121.3(19) . .
C54 C55 H55 119.3 . .
C56 C55 H55 119.3 . .
C57 C56 C55 119.8(18) . .
C57 C56 H56 120.1 . .
C55 C56 H56 120.1 . .
C56 C57 C58 120.6(17) . .
C56 C57 H57 119.7 . .
C58 C57 H57 119.7 . .
C57 C58 C49 120.9(15) . .
C57 C58 C53 118.5(15) . .
C49 C58 C53 120.6(14) . .
C64 C59 C60 122.0(14) . .
C64 C59 C68 119(2) . .
C60 C59 C68 108.1(11) . .
C61 C60 C59 118.0(14) . .
C61 C60 C70 116(2) . .
C59 C60 C70 107.9(12) . .
C60 C61 C62 119.6(14) . .
C60 C61 C71 122(2) . .
C62 C61 C71 108.5(11) . .
C63 C62 C61 121.9(14) . .
C63 C62 C73 114.2(19) . .
C61 C62 C73 108.2(11) . .
C62 C63 C64 117.7(13) . .
C62 C63 C65 122.2(19) . .
C64 C63 C65 109.2(11) . .
C59 C64 C67 118.6(18) . .
C59 C64 C63 119.9(14) . .
C67 C64 C63 108.1(11) . .
C66 C65 C75 120.3(15) . .
C66 C65 C63 105.9(11) . .
C75 C65 C63 122(2) . .
C85 C66 C65 119.9(13) . .
C85 C66 C67 116.9(14) . .
C65 C66 C67 109.8(11) . .
C76 C67 C64 118.8(16) . .
C76 C67 C66 124.1(17) . .
C64 C67 C66 106.9(11) . .
C77 C68 C69 131(3) . .
C77 C68 C59 113(3) . .
C69 C68 C59 107.0(12) . .
C81 C69 C70 127(2) 2_755 .
C81 C69 C68 112.0(17) 2_755 .
C70 C69 C68 108.1(12) . .
C84 C70 C69 125(2) . .
C84 C70 C60 118.6(17) . .
C69 C70 C60 108.1(12) . .
C61 C71 C72 107.3(11) . .
C61 C71 C84 131.6(16) . 2_755
C72 C71 C84 105.2(17) . 2_755
C73 C72 C81 105.7(12) . .
C73 C72 C71 107.5(11) . .
C81 C72 C71 141.2(19) . .
C62 C73 C72 108.2(11) . .
C62 C73 C74 125(2) . .
C72 C73 C74 109.3(11) . .
C75 C74 C82 122.0(16) . .
C75 C74 C73 120(2) . .
C82 C74 C73 106.5(12) . .
C78 C75 C74 119.5(16) . .
C78 C75 C65 117.2(16) . .
C74 C75 C65 117(3) . .
C77 C76 C67 118(2) . .
C77 C76 C83 110(2) . .
C67 C76 C83 119.9(17) . .
C68 C77 C76 132(3) . .
C68 C77 C88 120(3) . 2_755
C76 C77 C88 96(2) . 2_755
C75 C78 C79 120.2(17) . .
C75 C78 C87 120.5(16) . .
C79 C78 C87 107(2) . .
C80 C79 C85 100(2) 2_755 .
C80 C79 C78 120(2) 2_755 .
C85 C79 C78 122.9(17) . .
C86 C80 C79 130(3) . 2_755
C86 C80 C80 105(3) . 2_755
C79 C80 C80 112(3) 2_755 2_755
C69 C81 C72 105(2) 2_755 .
C69 C81 C82 123.9(18) 2_755 .
C72 C81 C82 107.6(11) . .
C88 C82 C74 117.0(14) . .
C88 C82 C81 126(2) . .
C74 C82 C81 108.3(12) . .
C86 C83 C76 118.8(19) . .
C86 C83 C87 106(2) . 2_755
C76 C83 C87 125(2) . 2_755
C70 C84 C71 117(2) . 2_755
C70 C84 C84 135(3) . 2_755
C71 C84 C84 94(2) 2_755 2_755
C79 C85 C66 118.0(14) . .
C79 C85 C86 115.4(19) . .
C66 C85 C86 119.3(15) . .
C80 C86 C83 123(2) . .
C80 C86 C85 107(2) . .
C83 C86 C85 121.1(17) . .
C88 C87 C78 119.1(17) . .
C88 C87 C83 91(3) . 2_755
C78 C87 C83 131(4) . 2_755
C87 C88 C82 121.3(16) . .
C87 C88 C77 117(3) . 2_755
C82 C88 C77 106(3) . 2_755
C6 N1 C9 103.7(12) . .
C6 N1 Dy1 123.5(9) . .
C9 N1 Dy1 124.2(10) . .
C1 N2 C4 105.3(12) . .
C1 N2 Dy1 125.4(9) . .
C4 N2 Dy1 127.0(9) . .
C31 N3 C38 105.6(12) . .
C31 N3 Dy1 126.8(9) . .
C38 N3 Dy1 126.2(10) . .
C30 N4 C31 121.9(13) . .
C23 N5 C30 107.5(13) . .
C23 N5 Dy1 123.1(9) . .
C30 N5 Dy1 122.6(9) . .
C38 N6 C23 123.1(12) 2 .
C28 O1 C39 122.4(13) . .
C33 O2 C50 120.4(12) . .
N1 Dy1 N1 114.5(6) 2 .
N1 Dy1 N2 73.7(4) 2 2
N1 Dy1 N2 73.5(4) . 2
N1 Dy1 N2 73.5(4) 2 .
N1 Dy1 N2 73.7(4) . .
N2 Dy1 N2 117.1(5) 2 .
N1 Dy1 N3 133.8(4) 2 2
N1 Dy1 N3 86.1(4) . 2
N2 Dy1 N3 73.7(4) 2 2
N2 Dy1 N3 151.9(4) . 2
N1 Dy1 N3 86.1(4) 2 .
N1 Dy1 N3 133.8(4) . .
N2 Dy1 N3 151.8(4) 2 .
N2 Dy1 N3 73.7(4) . .
N3 Dy1 N3 109.5(5) 2 .
N1 Dy1 N5 76.2(4) 2 2
N1 Dy1 N5 152.1(4) . 2
N2 Dy1 N5 86.0(4) 2 2
N2 Dy1 N5 133.7(3) . 2
N3 Dy1 N5 69.8(4) 2 2
N3 Dy1 N5 70.0(4) . 2
N1 Dy1 N5 152.1(4) 2 .
N1 Dy1 N5 76.2(4) . .
N2 Dy1 N5 133.7(3) 2 .
N2 Dy1 N5 86.0(4) . .
N3 Dy1 N5 70.0(4) 2 .
N3 Dy1 N5 69.8(4) . .
N5 Dy1 N5 106.8(5) 2 .
C97 C97 C98 117.5(8) 2_675 .
C97 C97 Cl3 126.6(9) 2_675 .
C98 C97 Cl3 116.0(11) . .
C99 C98 C97 124.1(16) . .
C99 C98 H98 118.0 . .
C97 C98 H98 118.0 . .
C98 C99 C99 118.5(9) . 2_675
C98 C99 H99 120.8 . .
C99 C99 H99 120.8 2_675 .
C95 C94 C94 121.4(9) . 2_675
C95 C94 Cl4 128.8(14) . .
C94 C94 Cl4 109.8(13) 2_675 .
C94 C95 C96 117.6(17) . .
C94 C95 H95 121.2 . .
C96 C95 H95 121.2 . .
C96 C96 C95 120.9(9) 2_675 .
C96 C96 H96 119.5 2_675 .
C95 C96 H96 119.5 . .

loop_
_geom_bond_atom_site_label_1
_geom_bond_atom_site_label_2
_geom_bond_distance
_geom_bond_site_symmetry_2
C1 N2 1.356(17) .
C1 C2 1.44(2) .
C1 C10 1.44(2) .
C2 C3 1.36(2) .
C2 H2 0.9300 .
C3 C4 1.42(2) .
C3 H3 0.9300 .
C4 N2 1.384(18) .
C4 C5 1.42(2) .
C5 C6 1.42(2) .
C5 C11 1.48(2) .
C6 N1 1.398(18) .
C6 C7 1.42(2) .
C7 C8 1.37(2) .
C7 H7 0.9300 .
C8 C9 1.42(2) .
C8 H8 0.9300 .
C9 N1 1.40(2) .
C9 C10 1.42(2) 2
C10 C9 1.42(2) 2
C10 C17 1.46(2) .
C11 C12 1.37(2) .
C11 C16 1.39(2) .
C12 C13 1.39(3) .
C12 H12 0.9300 .
C13 C14 1.47(3) .
C13 H13 0.9300 .
C14 C15 1.33(3) .
C14 Cl1 1.69(2) .
C15 C16 1.38(3) .
C15 H15 0.9300 .
C16 H16 0.9300 .
C17 C22 1.34(3) .
C17 C18 1.38(2) .
C18 C19 1.38(3) .
C18 H18 0.9300 .
C19 C20 1.50(3) .
C19 H19 0.9300 .
C20 C21 1.25(3) .
C20 Cl2 1.76(2) .
C21 C22 1.41(3) .
C21 H21 0.9300 .
C22 H22 0.9300 .
C23 N5 1.334(18) .
C23 N6 1.36(2) .
C23 C24 1.45(2) .
C24 C25 1.38(2) .
C24 C29 1.39(2) .
C25 C26 1.39(2) .
C25 H25 0.9300 .
C26 C27 1.41(3) .
C26 H26 0.9300 .
C27 C28 1.40(2) .
C27 H27 0.9300 .
C28 C29 1.36(2) .
C28 O1 1.394(19) .
C29 C30 1.48(2) .
C30 N4 1.34(2) .
C30 N5 1.381(19) .
C31 N4 1.34(2) .
C31 N3 1.364(18) .
C31 C32 1.472(19) .
C32 C33 1.35(2) .
C32 C37 1.43(2) .
C33 O2 1.372(19) .
C33 C34 1.45(2) .
C34 C35 1.36(2) .
C34 H34 0.9300 .
C35 C36 1.38(2) .
C35 H35 0.9300 .
C36 C37 1.36(2) .
C36 H36 0.9300 .
C37 C38 1.48(2) .
C38 N6 1.35(2) 2
C38 N3 1.384(19) .
C39 C48 1.36(2) .
C39 O1 1.394(19) .
C39 C40 1.43(2) .
C40 C41 1.39(3) .
C40 H40 0.9300 .
C41 C42 1.37(3) .
C41 H41 0.9300 .
C42 C47 1.41(2) .
C42 C43 1.42(3) .
C43 C44 1.46(3) .
C43 H43 0.9300 .
C44 C45 1.32(3) .
C44 H44 0.9300 .
C45 C46 1.44(3) .
C45 H45 0.9300 .
C46 C47 1.40(3) .
C46 H46 0.9300 .
C47 C48 1.44(2) .
C48 C49 1.42(2) .
C49 C58 1.41(2) .
C49 C50 1.41(2) .
C50 O2 1.372(18) .
C50 C51 1.42(2) .
C51 C52 1.29(2) .
C51 H51 0.9300 .
C52 C53 1.43(2) .
C52 H52 0.9300 .
C53 C58 1.42(2) .
C53 C54 1.42(2) .
C54 C55 1.30(3) .
C54 H54 0.9300 .
C55 C56 1.40(3) .
C55 H55 0.9300 .
C56 C57 1.36(2) .
C56 H56 0.9300 .
C57 C58 1.41(2) .
C57 H57 0.9300 .
C59 C64 1.415(12) .
C59 C60 1.423(12) .
C59 C68 1.461(13) .
C60 C61 1.418(13) .
C60 C70 1.446(13) .
C61 C62 1.429(12) .
C61 C71 1.443(13) .
C62 C63 1.411(12) .
C62 C73 1.433(12) .
C63 C64 1.432(12) .
C63 C65 1.449(13) .
C64 C67 1.432(13) .
C65 C66 1.431(12) .
C65 C75 1.44(3) .
C66 C85 1.412(12) .
C66 C67 1.447(12) .
C67 C76 1.35(3) .
C68 C77 1.26(4) .
C68 C69 1.446(13) .
C69 C81 1.40(4) 2_755
C69 C70 1.424(13) .
C70 C84 1.421(13) .
C71 C72 1.451(13) .
C71 C84 1.62(4) 2_755
C72 C73 1.445(13) .
C72 C81 1.446(13) .
C73 C74 1.46(2) .
C74 C75 1.40(3) .
C74 C82 1.430(13) .
C75 C78 1.39(3) .
C76 C77 1.35(4) .
C76 C83 1.42(3) .
C77 C88 1.76(4) 2_755
C78 C79 1.421(13) .
C78 C87 1.425(13) .
C79 C80 1.34(3) 2_755
C79 C85 1.36(3) .
C80 C86 1.24(3) .
C80 C79 1.34(3) 2_755
C80 C80 1.54(5) 2_755
C81 C69 1.40(4) 2_755
C81 C82 1.469(13) .
C82 C88 1.425(13) .
C83 C86 1.412(14) .
C83 C87 1.48(4) 2_755
C84 C71 1.62(4) 2_755
C84 C84 1.62(5) 2_755
C85 C86 1.446(13) .
C87 C88 1.422(13) .
C87 C83 1.48(4) 2_755
C88 C77 1.76(4) 2_755
N1 Dy1 2.415(12) .
N2 Dy1 2.443(11) .
N3 Dy1 2.456(12) .
N5 Dy1 2.473(10) .
N6 C38 1.35(2) 2
Dy1 N1 2.415(12) 2
Dy1 N2 2.443(11) 2
Dy1 N3 2.456(12) 2
Dy1 N5 2.473(10) 2
Cl3 C97 1.715(12) .
C97 C97 1.404(13) 2_675
C97 C98 1.409(12) .
C98 C99 1.378(12) .
C98 H98 0.9300 .
C99 C99 1.391(14) 2_675
C99 H99 0.9300 .
Cl4 C94 1.679(13) .
C94 C95 1.385(12) .
C94 C94 1.388(14) 2_675
C95 C96 1.397(13) .
C95 H95 0.9300 .
C96 C96 1.394(14) 2_675
C96 H96 0.9300 .
